data_7047508
loop_
_publ_author_name
'Beh, Daniel W.'
'Piers, Warren E.'
'Del Rosal, Iker'
'Maron, Laurent'
'Gelfand, Benjamin S.'
'Gendy, Chris'
'Lin, Jian-Bin'

_publ_section_title
;
 Scandium alkyl and hydride complexes supported by a pentadentate diborate
 ligand: reactions with CO<sub>2</sub> and N<sub>2</sub>O.
;
_journal_issue 38
_journal_name_full 'Dalton transactions (Cambridge, England : 2003)'
_journal_page_first 13680
_journal_page_last 13688
_journal_paper_doi 10.1039/c8dt03313g
_journal_volume 47
_journal_year 2018
_chemical_formula_moiety 'C32 H30 B2 N9 O2 Sc, 2(C6 H6)'
_chemical_formula_sum 'C44 H42 B2 N9 O2 Sc'
_chemical_formula_weight 795.45
_space_group_crystal_system triclinic
_space_group_IT_number 2
_space_group_name_Hall '-P 1'
_space_group_name_H-M_alt 'P -1'
_symmetry_space_group_name_Hall '-P 1'
_symmetry_space_group_name_H-M 'P -1'
_atom_sites_solution_hydrogens geom
_audit_creation_method SHELXL-2014/6
_audit_update_record
;
2018-08-07 deposited with the CCDC.
2018-09-10 downloaded from the CCDC.
;
_cell_angle_alpha 67.293(2)
_cell_angle_beta 82.797(3)
_cell_angle_gamma 75.727(2)
_cell_formula_units_Z 2
_cell_length_a 12.9337(7)
_cell_length_b 13.0637(5)
_cell_length_c 13.3321(7)
_cell_measurement_reflns_used 9980
_cell_measurement_temperature 173(2)
_cell_measurement_theta_max 28.35
_cell_measurement_theta_min 2.62
_cell_volume 2012.72(17)
_computing_molecular_graphics 'Olex2 (Dolomanov et al., 2009)'
_computing_publication_material 'Olex2 (Dolomanov et al., 2009)'
_computing_structure_refinement 'SHELXL-2014/6 (Sheldrick, 2014)'
_diffrn_ambient_temperature 173.15
_diffrn_measured_fraction_theta_full 0.996
_diffrn_measured_fraction_theta_max 0.993
_diffrn_measurement_device_type 'Bruker APEX-II CCD'
_diffrn_measurement_method '\f and \w scans'
_diffrn_radiation_type MoK\a
_diffrn_radiation_wavelength 0.71073
_diffrn_reflns_av_R_equivalents 0.0467
_diffrn_reflns_av_unetI/netI 0.0563
_diffrn_reflns_Laue_measured_fraction_full 0.996
_diffrn_reflns_Laue_measured_fraction_max 0.993
_diffrn_reflns_limit_h_max 17
_diffrn_reflns_limit_h_min -17
_diffrn_reflns_limit_k_max 15
_diffrn_reflns_limit_k_min -17
_diffrn_reflns_limit_l_max 17
_diffrn_reflns_limit_l_min -17
_diffrn_reflns_number 28306
_diffrn_reflns_point_group_measured_fraction_full 0.996
_diffrn_reflns_point_group_measured_fraction_max 0.993
_diffrn_reflns_theta_full 25.242
_diffrn_reflns_theta_max 27.878
_diffrn_reflns_theta_min 1.903
_exptl_absorpt_coefficient_mu 0.233
_exptl_absorpt_correction_T_max 0.9984
_exptl_absorpt_correction_T_min 0.7270
_exptl_absorpt_correction_type multi-scan
_exptl_absorpt_process_details
;
SADABS-2016/2 (Bruker,2016/2) was used for absorption correction.
wR2(int) was 0.0626 before and 0.0507 after correction.
The Ratio of minimum to maximum transmission is 0.7282.
The \l/2 correction factor is Not present.
;
_exptl_crystal_colour colourless
_exptl_crystal_density_diffrn 1.313
_exptl_crystal_description block
_exptl_crystal_F_000 832.0
_exptl_crystal_size_max 0.522
_exptl_crystal_size_mid 0.462
_exptl_crystal_size_min 0.380
_refine_diff_density_max 0.793
_refine_diff_density_min -0.475
_refine_diff_density_rms 0.066
_refine_ls_extinction_method none
_refine_ls_goodness_of_fit_ref 1.016
_refine_ls_hydrogen_treatment constr
_refine_ls_matrix_type full
_refine_ls_number_parameters 617
_refine_ls_number_reflns 9505
_refine_ls_number_restraints 217
_refine_ls_restrained_S_all 1.009
_refine_ls_R_factor_all 0.0827
_refine_ls_R_factor_gt 0.0548
_refine_ls_shift/su_max 0.000
_refine_ls_shift/su_mean 0.000
_refine_ls_structure_factor_coef Fsqd
_refine_ls_weighting_details 'w=1/[\s^2^(Fo^2^)+(0.0790P)^2^+1.1813P] where P=(Fo^2^+2Fc^2^)/3'
_refine_ls_weighting_scheme calc
_refine_ls_wR_factor_gt 0.1385
_refine_ls_wR_factor_ref 0.1569
_reflns_Friedel_coverage 0.000
_reflns_number_gt 6892
_reflns_number_total 9505
_reflns_threshold_expression 'I > 2\s(I)'
_cod_data_source_file c8dt03313g2.cif
_cod_data_source_block 1
_cod_depositor_comments 'Adding full bibliography for 7047505--7047511.cif.'
_cod_original_cell_volume 2012.73(17)
_cod_database_code 7047508
_shelx_space_group_comment
;
The symmetry employed for this shelxl refinement is uniquely defined
by the following loop, which should always be used as a source of
symmetry information in preference to the above space-group names.
They are only intended as comments.
;
_shelx_estimated_absorpt_t_min 0.815
_shelx_estimated_absorpt_t_max 0.860
_shelxl_version_number 2014/6

loop_
_space_group_symop_operation_xyz
'x, y, z'
'-x, -y, -z'

loop_
_atom_site_label
_atom_site_type_symbol
_atom_site_fract_x
_atom_site_fract_y
_atom_site_fract_z
_atom_site_U_iso_or_equiv
_atom_site_adp_type
_atom_site_occupancy
_atom_site_site_symmetry_order
_atom_site_calc_flag
_atom_site_refinement_flags_posn
_atom_site_refinement_flags_adp
_atom_site_refinement_flags_occupancy
_atom_site_disorder_assembly
_atom_site_disorder_group
Sc1 Sc 0.77742(3) 0.20601(3) 0.54713(3) 0.02123(12) Uani 1 1 d . . . . .
O1 O 0.91148(13) 0.05352(13) 0.59386(14) 0.0333(4) Uani 1 1 d . . . . .
O2 O 0.81367(14) 0.09819(14) 0.72273(14) 0.0369(4) Uani 1 1 d . . . . .
N4 N 0.90627(14) 0.27752(15) 0.43812(15) 0.0240(4) Uani 1 1 d . . . . .
N5 N 0.90117(14) 0.39206(15) 0.39426(15) 0.0219(4) Uani 1 1 d . . . . .
N2 N 0.78906(14) 0.33791(15) 0.61398(15) 0.0251(4) Uani 1 1 d . . . . .
N3 N 0.80329(13) 0.44489(15) 0.54994(15) 0.0227(4) Uani 1 1 d . . . . .
N1 N 0.67243(13) 0.36080(14) 0.42145(14) 0.0192(4) Uani 1 1 d . . . . .
N8 N 0.61646(14) 0.16580(15) 0.61507(15) 0.0235(4) Uani 1 1 d . . . . .
N9 N 0.53567(14) 0.17630(14) 0.55188(15) 0.0223(4) Uani 1 1 d . . . . .
N6 N 0.75081(14) 0.12104(15) 0.44032(15) 0.0240(4) Uani 1 1 d . . . . .
N7 N 0.65436(14) 0.14424(15) 0.39628(15) 0.0225(4) Uani 1 1 d . . . . .
C9 C 0.99910(17) 0.2291(2) 0.40262(19) 0.0278(5) Uani 1 1 d . . . . .
H9 H 1.0237 0.1496 0.4206 0.033 Uiso 1 1 calc R U . . .
C10 C 1.05458(18) 0.3097(2) 0.3364(2) 0.0315(5) Uani 1 1 d . . . . .
H10 H 1.1224 0.2976 0.3010 0.038 Uiso 1 1 calc R U . . .
C11 C 0.98966(17) 0.4114(2) 0.33301(19) 0.0273(5) Uani 1 1 d . . . . .
H11 H 1.0052 0.4842 0.2934 0.033 Uiso 1 1 calc R U . . .
C6 C 0.77598(18) 0.3344(2) 0.7160(2) 0.0301(5) Uani 1 1 d . . . . .
H6 H 0.7655 0.2698 0.7778 0.036 Uiso 1 1 calc R U . . .
C7 C 0.77985(18) 0.4384(2) 0.7192(2) 0.0324(5) Uani 1 1 d . . . . .
H7 H 0.7726 0.4587 0.7813 0.039 Uiso 1 1 calc R U . . .
C8 C 0.79640(16) 0.5055(2) 0.6127(2) 0.0269(5) Uani 1 1 d . . . . .
H8 H 0.8021 0.5826 0.5876 0.032 Uiso 1 1 calc R U . . .
C18 C 0.83316(16) 0.60277(18) 0.35306(18) 0.0236(4) Uani 1 1 d . . . . .
C23 C 0.90370(17) 0.64921(19) 0.3855(2) 0.0266(5) Uani 1 1 d . . . . .
H23 H 0.9288 0.6130 0.4575 0.032 Uiso 1 1 calc R U . . .
C22 C 0.93815(19) 0.7455(2) 0.3169(2) 0.0314(5) Uani 1 1 d . . . . .
H22 H 0.9850 0.7746 0.3431 0.038 Uiso 1 1 calc R U . . .
C21 C 0.90553(19) 0.8009(2) 0.2101(2) 0.0314(5) Uani 1 1 d . . . . .
C20 C 0.8358(2) 0.7567(2) 0.1758(2) 0.0338(5) Uani 1 1 d . . . . .
H20 H 0.8115 0.7928 0.1035 0.041 Uiso 1 1 calc R U . . .
C19 C 0.80134(19) 0.6605(2) 0.24588(19) 0.0294(5) Uani 1 1 d . . . . .
H19 H 0.7536 0.6325 0.2196 0.035 Uiso 1 1 calc R U . . .
C24 C 0.9472(3) 0.9031(2) 0.1335(3) 0.0479(7) Uani 1 1 d . . . . .
H24A H 0.9296 0.9629 0.1639 0.072 Uiso 1 1 calc R U . . .
H24B H 0.9142 0.9314 0.0628 0.072 Uiso 1 1 calc R U . . .
H24C H 1.0248 0.8814 0.1240 0.072 Uiso 1 1 calc R U . . .
C5 C 0.69074(16) 0.46553(17) 0.40010(17) 0.0204(4) Uani 1 1 d . . . . .
C4 C 0.60742(16) 0.56071(18) 0.36846(18) 0.0231(4) Uani 1 1 d . . . . .
H4 H 0.6198 0.6334 0.3560 0.028 Uiso 1 1 calc R U . . .
C3 C 0.50711(17) 0.55035(18) 0.35501(19) 0.0253(5) Uani 1 1 d . . . . .
H3 H 0.4492 0.6145 0.3371 0.030 Uiso 1 1 calc R U . . .
C2 C 0.49270(16) 0.44510(18) 0.36805(18) 0.0229(4) Uani 1 1 d . . . . .
H2 H 0.4251 0.4373 0.3548 0.027 Uiso 1 1 calc R U . . .
C1 C 0.57585(15) 0.35005(17) 0.40030(17) 0.0197(4) Uani 1 1 d . . . . .
C31 C 0.2515(2) 0.1896(3) 0.1442(2) 0.0451(7) Uani 1 1 d . . . . .
H31A H 0.2631 0.1089 0.1556 0.068 Uiso 1 1 calc R U . . .
H31B H 0.2702 0.2325 0.0685 0.068 Uiso 1 1 calc R U . . .
H31C H 0.1762 0.2182 0.1599 0.068 Uiso 1 1 calc R U . . .
C28 C 0.32044(19) 0.2037(2) 0.2190(2) 0.0314(5) Uani 1 1 d . . . . .
C27 C 0.33266(18) 0.1288(2) 0.3259(2) 0.0304(5) Uani 1 1 d . . . . .
H27 H 0.2944 0.0696 0.3537 0.037 Uiso 1 1 calc R U . . .
C26 C 0.39998(17) 0.13905(19) 0.3930(2) 0.0265(5) Uani 1 1 d . . . . .
H26 H 0.4067 0.0860 0.4659 0.032 Uiso 1 1 calc R U . . .
C25 C 0.45844(17) 0.22454(18) 0.35775(19) 0.0239(4) Uani 1 1 d . . . . .
C30 C 0.44377(19) 0.2992(2) 0.2502(2) 0.0304(5) Uani 1 1 d . . . . .
H30 H 0.4813 0.3590 0.2221 0.036 Uiso 1 1 calc R U . . .
C29 C 0.3767(2) 0.2896(2) 0.1824(2) 0.0339(5) Uani 1 1 d . . . . .
H29 H 0.3692 0.3429 0.1097 0.041 Uiso 1 1 calc R U . . .
C15 C 0.57761(19) 0.13687(19) 0.71780(19) 0.0294(5) Uani 1 1 d . . . . .
H15 H 0.6170 0.1226 0.7791 0.035 Uiso 1 1 calc R U . . .
C16 C 0.4714(2) 0.1307(2) 0.7217(2) 0.0322(5) Uani 1 1 d . . . . .
H16 H 0.4248 0.1126 0.7840 0.039 Uiso 1 1 calc R U . . .
C17 C 0.44865(18) 0.15656(18) 0.6158(2) 0.0268(5) Uani 1 1 d . . . . .
H17 H 0.3815 0.1599 0.5915 0.032 Uiso 1 1 calc R U . . .
C12 C 0.81612(18) 0.04368(19) 0.40532(19) 0.0284(5) Uani 1 1 d . . . . .
H12 H 0.8888 0.0119 0.4238 0.034 Uiso 1 1 calc R U . . .
C13 C 0.76298(19) 0.0169(2) 0.3389(2) 0.0327(5) Uani 1 1 d . . . . .
H13 H 0.7907 -0.0354 0.3035 0.039 Uiso 1 1 calc R U . . .
C14 C 0.66121(19) 0.08202(19) 0.3346(2) 0.0288(5) Uani 1 1 d . . . . .
H14 H 0.6049 0.0829 0.2945 0.035 Uiso 1 1 calc R U . . .
C32 C 0.8896(2) 0.0350(2) 0.6919(2) 0.0340(6) Uani 1 1 d . . . . .
H32 H 0.9315 -0.0286 0.7448 0.041 Uiso 1 1 calc R U . . .
B1 B 0.80667(18) 0.4795(2) 0.4228(2) 0.0210(5) Uani 1 1 d . . . . .
B2 B 0.55332(18) 0.2252(2) 0.4251(2) 0.0214(5) Uani 1 1 d . . . . .
C1B C 0.8184(9) 0.3708(14) 0.1577(8) 0.071(3) Uani 0.67(2) 1 d D U P A 1
H1B H 0.7784 0.3696 0.2228 0.085 Uiso 0.67(2) 1 calc R U P A 1
C5C C 0.3564(14) 0.6935(12) 0.0121(9) 0.077(4) Uani 0.59(2) 1 d D U P B 4
H5C H 0.3195 0.6417 0.0061 0.092 Uiso 0.59(2) 1 calc R U P B 4
C5B C 0.9424(7) 0.2754(4) 0.0597(8) 0.061(2) Uani 0.67(2) 1 d DG U P A 1
H5B H 0.9882 0.2073 0.0567 0.073 Uiso 0.67(2) 1 calc R U P A 1
C6B C 0.8828(11) 0.2746(8) 0.1525(5) 0.064(3) Uani 0.67(2) 1 d DG U P A 1
H6B H 0.8869 0.2055 0.2138 0.077 Uiso 0.67(2) 1 calc R U P A 1
C2B C 0.8104(8) 0.4709(10) 0.0688(10) 0.079(4) Uani 0.67(2) 1 d DG U P A 1
H2B H 0.7642 0.5385 0.0722 0.095 Uiso 0.67(2) 1 calc R U P A 1
C3B C 0.8692(9) 0.4732(5) -0.0245(7) 0.070(4) Uani 0.67(2) 1 d DG U P A 1
H3B H 0.8640 0.5423 -0.0858 0.084 Uiso 0.67(2) 1 calc R U P A 1
C4B C 0.9355(6) 0.3756(7) -0.0294(6) 0.062(2) Uani 0.67(2) 1 d DG U P A 1
H4B H 0.9766 0.3770 -0.0940 0.074 Uiso 0.67(2) 1 calc R U P A 1
C6C C 0.4488(11) 0.6556(7) 0.0710(9) 0.068(3) Uani 0.59(2) 1 d DG U P B 4
H6C H 0.4746 0.5764 0.1076 0.082 Uiso 0.59(2) 1 calc R U P B 4
C4C C 0.3204(9) 0.8104(13) -0.0377(9) 0.102(5) Uani 0.59(2) 1 d DG U P B 4
H4C H 0.2563 0.8392 -0.0766 0.123 Uiso 0.59(2) 1 calc R U P B 4
C3C C 0.3752(10) 0.8847(8) -0.0317(11) 0.127(6) Uani 0.59(2) 1 d DG U P B 4
H3C H 0.3497 0.9641 -0.0675 0.152 Uiso 0.59(2) 1 calc R U P B 4
C2C C 0.4668(11) 0.8454(8) 0.0255(13) 0.098(6) Uani 0.59(2) 1 d DG U P B 4
H2C H 0.5046 0.8974 0.0294 0.117 Uiso 0.59(2) 1 calc R U P B 4
C1C C 0.5037(9) 0.7309(9) 0.0772(10) 0.083(5) Uani 0.59(2) 1 d DG U P B 4
H1C H 0.5671 0.7034 0.1172 0.099 Uiso 0.59(2) 1 calc R U P B 4
C5A C 0.9376(18) 0.344(3) 0.008(2) 0.088(6) Uani 0.33(2) 1 d D U P A 2
H5A H 0.9883 0.3160 -0.0381 0.105 Uiso 0.33(2) 1 calc R U P A 2
C2A C 0.7893(19) 0.4214(18) 0.142(2) 0.065(5) Uani 0.33(2) 1 d D U P A 2
H2A H 0.7378 0.4496 0.1882 0.079 Uiso 0.33(2) 1 calc R U P A 2
C1A C 0.828(2) 0.3085(15) 0.1697(14) 0.061(5) Uani 0.33(2) 1 d D U P A 2
H1A H 0.8039 0.2560 0.2347 0.073 Uiso 0.33(2) 1 calc R U P A 2
C3A C 0.826(2) 0.494(2) 0.048(2) 0.081(7) Uani 0.33(2) 1 d D U P A 2
H3A H 0.7976 0.5732 0.0282 0.097 Uiso 0.33(2) 1 calc R U P A 2
C6A C 0.9037(19) 0.2705(16) 0.103(2) 0.079(6) Uani 0.33(2) 1 d D U P A 2
H6A H 0.9326 0.1913 0.1225 0.095 Uiso 0.33(2) 1 calc R U P A 2
C4A C 0.900(2) 0.458(2) -0.0213(17) 0.072(7) Uani 0.33(2) 1 d D U P A 2
H4A H 0.9247 0.5105 -0.0865 0.087 Uiso 0.33(2) 1 calc R U P A 2
C1D C 0.5191(16) 0.744(2) 0.0656(15) 0.083(6) Uani 0.41(2) 1 d D U P B 3
H1D H 0.5821 0.7428 0.0961 0.100 Uiso 0.41(2) 1 calc R U P B 3
C5D C 0.410(2) 0.638(3) 0.0348(17) 0.108(6) Uani 0.41(2) 1 d D U P B 3
H5D H 0.3940 0.5699 0.0378 0.130 Uiso 0.41(2) 1 calc R U P B 3
C6D C 0.4952(18) 0.642(2) 0.0838(16) 0.099(6) Uani 0.41(2) 1 d D U P B 3
H6D H 0.5378 0.5736 0.1305 0.119 Uiso 0.41(2) 1 calc R U P B 3
C4D C 0.350(2) 0.745(3) -0.019(2) 0.107(8) Uani 0.41(2) 1 d D U P B 3
H4D H 0.2866 0.7468 -0.0487 0.128 Uiso 0.41(2) 1 calc R U P B 3
C3D C 0.3697(16) 0.8508(19) -0.0369(19) 0.113(7) Uani 0.41(2) 1 d D U P B 3
H3D H 0.3233 0.9201 -0.0769 0.136 Uiso 0.41(2) 1 calc R U P B 3
C2D C 0.4591(17) 0.8476(18) 0.0069(19) 0.084(6) Uani 0.41(2) 1 d D U P B 3
H2D H 0.4800 0.9156 -0.0027 0.100 Uiso 0.41(2) 1 calc R U P B 3

loop_
_atom_site_aniso_label
_atom_site_aniso_U_11
_atom_site_aniso_U_22
_atom_site_aniso_U_33
_atom_site_aniso_U_23
_atom_site_aniso_U_13
_atom_site_aniso_U_12
Sc1 0.01365(19) 0.0193(2) 0.0282(2) -0.00716(16) -0.00387(15) -0.00021(14)
O1 0.0229(8) 0.0274(9) 0.0424(10) -0.0083(7) -0.0074(7) 0.0031(7)
O2 0.0342(10) 0.0338(9) 0.0338(9) -0.0060(7) -0.0068(7) 0.0004(7)
N4 0.0168(9) 0.0204(9) 0.0317(10) -0.0083(8) -0.0025(7) 0.0002(7)
N5 0.0152(8) 0.0224(9) 0.0277(9) -0.0087(7) -0.0026(7) -0.0034(7)
N2 0.0172(9) 0.0263(10) 0.0304(10) -0.0097(8) -0.0039(7) -0.0021(7)
N3 0.0133(8) 0.0247(9) 0.0320(10) -0.0125(8) -0.0027(7) -0.0035(7)
N1 0.0135(8) 0.0184(8) 0.0257(9) -0.0079(7) -0.0024(7) -0.0027(6)
N8 0.0194(9) 0.0210(9) 0.0286(10) -0.0075(7) -0.0030(7) -0.0032(7)
N9 0.0159(8) 0.0200(9) 0.0317(10) -0.0107(7) -0.0010(7) -0.0034(7)
N6 0.0165(9) 0.0218(9) 0.0323(10) -0.0098(8) -0.0034(7) -0.0006(7)
N7 0.0166(8) 0.0222(9) 0.0295(10) -0.0101(7) -0.0017(7) -0.0043(7)
C9 0.0180(10) 0.0269(11) 0.0372(13) -0.0141(10) -0.0005(9) 0.0011(8)
C10 0.0163(10) 0.0371(13) 0.0405(14) -0.0176(11) 0.0038(9) -0.0018(9)
C11 0.0159(10) 0.0313(12) 0.0355(12) -0.0135(10) 0.0014(9) -0.0058(9)
C6 0.0209(11) 0.0377(13) 0.0304(12) -0.0114(10) -0.0035(9) -0.0046(9)
C7 0.0229(11) 0.0460(15) 0.0359(13) -0.0252(11) -0.0016(10) -0.0041(10)
C8 0.0143(10) 0.0342(12) 0.0388(13) -0.0216(10) -0.0033(9) -0.0025(9)
C18 0.0151(9) 0.0229(11) 0.0331(12) -0.0117(9) -0.0020(8) -0.0019(8)
C23 0.0181(10) 0.0255(11) 0.0366(13) -0.0108(9) -0.0052(9) -0.0045(8)
C22 0.0232(11) 0.0292(12) 0.0462(14) -0.0170(11) -0.0026(10) -0.0080(9)
C21 0.0274(12) 0.0267(12) 0.0406(14) -0.0134(10) 0.0063(10) -0.0087(9)
C20 0.0331(13) 0.0347(13) 0.0328(13) -0.0100(10) -0.0015(10) -0.0099(10)
C19 0.0272(12) 0.0314(12) 0.0325(12) -0.0127(10) -0.0019(9) -0.0097(9)
C24 0.0532(18) 0.0397(15) 0.0514(17) -0.0111(13) 0.0069(14) -0.0248(13)
C5 0.0163(10) 0.0228(10) 0.0230(10) -0.0100(8) -0.0002(8) -0.0035(8)
C4 0.0184(10) 0.0181(10) 0.0317(12) -0.0087(9) -0.0025(8) -0.0023(8)
C3 0.0164(10) 0.0208(10) 0.0350(12) -0.0093(9) -0.0050(9) 0.0030(8)
C2 0.0129(9) 0.0256(11) 0.0306(11) -0.0108(9) -0.0034(8) -0.0032(8)
C1 0.0135(9) 0.0214(10) 0.0235(10) -0.0075(8) -0.0006(8) -0.0038(8)
C31 0.0458(16) 0.0504(17) 0.0488(17) -0.0218(14) -0.0130(13) -0.0159(13)
C28 0.0240(11) 0.0346(13) 0.0408(14) -0.0188(11) -0.0046(10) -0.0059(9)
C27 0.0223(11) 0.0271(12) 0.0448(14) -0.0149(10) -0.0023(10) -0.0073(9)
C26 0.0198(10) 0.0226(11) 0.0364(13) -0.0104(9) -0.0044(9) -0.0023(8)
C25 0.0171(10) 0.0207(10) 0.0345(12) -0.0111(9) -0.0018(8) -0.0033(8)
C30 0.0292(12) 0.0316(12) 0.0353(13) -0.0125(10) -0.0007(10) -0.0153(10)
C29 0.0382(14) 0.0335(13) 0.0308(12) -0.0093(10) -0.0058(10) -0.0109(10)
C15 0.0311(12) 0.0260(12) 0.0303(12) -0.0105(10) 0.0013(9) -0.0055(9)
C16 0.0314(13) 0.0300(12) 0.0351(13) -0.0139(10) 0.0117(10) -0.0097(10)
C17 0.0198(10) 0.0235(11) 0.0411(13) -0.0151(10) 0.0051(9) -0.0094(8)
C12 0.0212(11) 0.0243(11) 0.0367(13) -0.0128(10) 0.0005(9) 0.0018(8)
C13 0.0285(12) 0.0278(12) 0.0445(14) -0.0207(11) 0.0028(10) -0.0009(10)
C14 0.0258(11) 0.0270(12) 0.0385(13) -0.0173(10) 0.0015(10) -0.0075(9)
C32 0.0286(12) 0.0251(12) 0.0397(14) -0.0020(10) -0.0132(10) -0.0012(9)
B1 0.0120(10) 0.0225(12) 0.0300(12) -0.0110(10) -0.0034(9) -0.0029(8)
B2 0.0132(10) 0.0190(11) 0.0320(13) -0.0094(10) -0.0016(9) -0.0031(8)
C1B 0.078(6) 0.105(11) 0.041(5) -0.036(7) 0.004(4) -0.028(7)
C5C 0.112(10) 0.078(8) 0.050(5) -0.010(5) -0.002(6) -0.064(8)
C5B 0.066(5) 0.056(4) 0.051(5) -0.015(3) -0.015(4) 0.004(3)
C6B 0.069(6) 0.077(6) 0.039(4) -0.006(4) -0.005(4) -0.026(5)
C2B 0.090(6) 0.089(9) 0.069(9) -0.052(8) -0.004(5) 0.002(6)
C3B 0.082(7) 0.062(5) 0.051(6) -0.008(4) -0.013(4) -0.008(4)
C4B 0.059(4) 0.072(6) 0.038(4) -0.009(3) -0.002(3) -0.004(4)
C6C 0.086(9) 0.067(5) 0.048(5) -0.014(4) 0.001(6) -0.025(5)
C4C 0.100(9) 0.112(10) 0.066(6) 0.016(7) -0.022(6) -0.044(8)
C3C 0.183(14) 0.124(9) 0.067(8) 0.011(7) -0.009(8) -0.096(10)
C2C 0.144(13) 0.109(10) 0.061(7) -0.035(7) 0.011(7) -0.065(10)
C1C 0.111(10) 0.081(8) 0.062(7) -0.023(5) 0.024(6) -0.051(7)
C5A 0.066(10) 0.121(17) 0.066(14) -0.037(13) 0.000(9) 0.000(11)
C2A 0.100(13) 0.053(11) 0.044(8) -0.014(8) -0.001(9) -0.024(9)
C1A 0.078(13) 0.045(10) 0.052(8) -0.004(7) -0.006(7) -0.020(10)
C3A 0.146(17) 0.065(8) 0.035(9) -0.002(7) -0.011(9) -0.052(10)
C6A 0.067(11) 0.072(9) 0.077(14) -0.029(10) 0.002(11) 0.022(7)
C4A 0.087(14) 0.082(14) 0.043(10) -0.009(9) 0.019(8) -0.045(10)
C1D 0.063(8) 0.155(18) 0.045(8) -0.046(10) -0.010(6) -0.028(10)
C5D 0.090(13) 0.186(18) 0.062(10) -0.039(12) 0.017(9) -0.074(13)
C6D 0.083(12) 0.152(15) 0.041(7) -0.021(7) 0.014(8) -0.018(10)
C4D 0.098(12) 0.13(2) 0.109(17) -0.036(15) -0.004(11) -0.068(14)
C3D 0.089(12) 0.138(13) 0.072(11) -0.024(10) -0.020(9) 0.032(11)
C2D 0.107(13) 0.117(14) 0.070(10) -0.072(9) 0.020(8) -0.050(11)

loop_
_atom_type_symbol
_atom_type_description
_atom_type_scat_dispersion_real
_atom_type_scat_dispersion_imag
_atom_type_scat_source
C C 0.0033 0.0016 'International Tables Vol C Tables 4.2.6.8 and 6.1.1.4'
H H 0.0000 0.0000 'International Tables Vol C Tables 4.2.6.8 and 6.1.1.4'
B B 0.0013 0.0007 'International Tables Vol C Tables 4.2.6.8 and 6.1.1.4'
N N 0.0061 0.0033 'International Tables Vol C Tables 4.2.6.8 and 6.1.1.4'
O O 0.0106 0.0060 'International Tables Vol C Tables 4.2.6.8 and 6.1.1.4'
Sc Sc 0.2519 0.3716 'International Tables Vol C Tables 4.2.6.8 and 6.1.1.4'

loop_
_geom_angle_atom_site_label_1
_geom_angle_atom_site_label_2
_geom_angle_atom_site_label_3
_geom_angle
N4 Sc1 N6 92.37(7)
N4 Sc1 O1 79.93(6)
N6 Sc1 O1 79.35(7)
N4 Sc1 O2 118.41(7)
N6 Sc1 O2 118.09(7)
O1 Sc1 O2 58.19(6)
N4 Sc1 N8 163.01(7)
N6 Sc1 N8 80.16(7)
O1 Sc1 N8 113.20(6)
O2 Sc1 N8 78.47(7)
N4 Sc1 N2 80.55(7)
N6 Sc1 N2 163.58(7)
O1 Sc1 N2 113.55(7)
O2 Sc1 N2 78.19(7)
N8 Sc1 N2 102.48(7)
N4 Sc1 N1 81.68(6)
N6 Sc1 N1 81.81(6)
O1 Sc1 N1 152.97(7)
O2 Sc1 N1 148.84(7)
N8 Sc1 N1 82.15(6)
N2 Sc1 N1 82.51(6)
C32 O1 Sc1 90.83(14)
C32 O2 Sc1 89.30(15)
C9 N4 N5 106.23(17)
C9 N4 Sc1 132.27(15)
N5 N4 Sc1 121.48(13)
C11 N5 N4 108.91(17)
C11 N5 B1 128.77(18)
N4 N5 B1 122.19(17)
C6 N2 N3 106.44(18)
C6 N2 Sc1 129.72(16)
N3 N2 Sc1 123.64(14)
C8 N3 N2 109.07(18)
C8 N3 B1 132.12(19)
N2 N3 B1 118.04(17)
C5 N1 C1 120.20(17)
C5 N1 Sc1 117.95(13)
C1 N1 Sc1 118.17(13)
C15 N8 N9 106.82(18)
C15 N8 Sc1 129.28(16)
N9 N8 Sc1 123.74(14)
C17 N9 N8 108.67(18)
C17 N9 B2 132.28(19)
N8 N9 B2 118.19(16)
C12 N6 N7 106.78(18)
C12 N6 Sc1 131.68(15)
N7 N6 Sc1 121.54(13)
C14 N7 N6 108.91(17)
C14 N7 B2 128.70(18)
N6 N7 B2 122.24(17)
N4 C9 C10 111.1(2)
N4 C9 H9 124.5
C10 C9 H9 124.5
C11 C10 C9 104.4(2)
C11 C10 H10 127.8
C9 C10 H10 127.8
N5 C11 C10 109.3(2)
N5 C11 H11 125.3
C10 C11 H11 125.3
N2 C6 C7 110.6(2)
N2 C6 H6 124.7
C7 C6 H6 124.7
C8 C7 C6 104.7(2)
C8 C7 H7 127.6
C6 C7 H7 127.6
N3 C8 C7 109.1(2)
N3 C8 H8 125.4
C7 C8 H8 125.4
C19 C18 C23 114.9(2)
C19 C18 B1 120.13(19)
C23 C18 B1 123.95(19)
C22 C23 C18 122.5(2)
C22 C23 H23 118.7
C18 C23 H23 118.7
C23 C22 C21 121.2(2)
C23 C22 H22 119.4
C21 C22 H22 119.4
C20 C21 C22 117.5(2)
C20 C21 C24 121.3(2)
C22 C21 C24 121.2(2)
C19 C20 C21 120.6(2)
C19 C20 H20 119.7
C21 C20 H20 119.7
C20 C19 C18 123.2(2)
C20 C19 H19 118.4
C18 C19 H19 118.4
C21 C24 H24A 109.5
C21 C24 H24B 109.5
H24A C24 H24B 109.5
C21 C24 H24C 109.5
H24A C24 H24C 109.5
H24B C24 H24C 109.5
N1 C5 C4 119.85(18)
N1 C5 B1 120.59(17)
C4 C5 B1 119.28(18)
C3 C4 C5 120.51(19)
C3 C4 H4 119.7
C5 C4 H4 119.7
C2 C3 C4 118.55(19)
C2 C3 H3 120.7
C4 C3 H3 120.7
C3 C2 C1 120.75(19)
C3 C2 H2 119.6
C1 C2 H2 119.6
N1 C1 C2 119.66(18)
N1 C1 B2 120.58(17)
C2 C1 B2 119.43(18)
C28 C31 H31A 109.5
C28 C31 H31B 109.5
H31A C31 H31B 109.5
C28 C31 H31C 109.5
H31A C31 H31C 109.5
H31B C31 H31C 109.5
C27 C28 C29 117.6(2)
C27 C28 C31 121.1(2)
C29 C28 C31 121.2(2)
C28 C27 C26 120.9(2)
C28 C27 H27 119.5
C26 C27 H27 119.5
C27 C26 C25 122.6(2)
C27 C26 H26 118.7
C25 C26 H26 118.7
C30 C25 C26 115.1(2)
C30 C25 B2 120.09(19)
C26 C25 B2 123.7(2)
C29 C30 C25 122.7(2)
C29 C30 H30 118.7
C25 C30 H30 118.7
C28 C29 C30 121.0(2)
C28 C29 H29 119.5
C30 C29 H29 119.5
N8 C15 C16 110.1(2)
N8 C15 H15 124.9
C16 C15 H15 124.9
C17 C16 C15 104.8(2)
C17 C16 H16 127.6
C15 C16 H16 127.6
N9 C17 C16 109.5(2)
N9 C17 H17 125.2
C16 C17 H17 125.2
N6 C12 C13 110.3(2)
N6 C12 H12 124.8
C13 C12 H12 124.8
C14 C13 C12 105.2(2)
C14 C13 H13 127.4
C12 C13 H13 127.4
N7 C14 C13 108.8(2)
N7 C14 H14 125.6
C13 C14 H14 125.6
O1 C32 O2 121.7(2)
O1 C32 H32 119.2
O2 C32 H32 119.2
N5 B1 N3 107.03(16)
N5 B1 C18 105.12(17)
N3 B1 C18 115.15(17)
N5 B1 C5 111.87(17)
N3 B1 C5 103.04(16)
C18 B1 C5 114.58(17)
N9 B2 N7 107.07(16)
N9 B2 C25 114.69(17)
N7 B2 C25 104.89(17)
N9 B2 C1 103.32(17)
N7 B2 C1 111.60(16)
C25 B2 C1 115.17(17)
C6B C1B C2B 120.1(7)
C6B C1B H1B 119.9
C2B C1B H1B 119.9
C6C C5C C4C 117.1(9)
C6C C5C H5C 121.4
C4C C5C H5C 121.4
C6B C5B C4B 119.4
C6B C5B H5B 120.3
C4B C5B H5B 120.3
C1B C6B C5B 120.7(4)
C1B C6B H6B 119.7
C5B C6B H6B 119.7
C3B C2B C1B 120.0(4)
C3B C2B H2B 120.0
C1B C2B H2B 120.0
C2B C3B C4B 119.9
C2B C3B H3B 120.0
C4B C3B H3B 120.0
C3B C4B C5B 119.9
C3B C4B H4B 120.1
C5B C4B H4B 120.1
C1C C6C C5C 121.3(5)
C1C C6C H6C 119.4
C5C C6C H6C 119.4
C3C C4C C5C 121.4(5)
C3C C4C H4C 119.3
C5C C4C H4C 119.3
C4C C3C C2C 120.4
C4C C3C H3C 119.8
C2C C3C H3C 119.8
C3C C2C C1C 119.9
C3C C2C H2C 120.1
C1C C2C H2C 120.1
C2C C1C C6C 119.9
C2C C1C H1C 120.1
C6C C1C H1C 120.1
C4A C5A C6A 121.1(15)
C4A C5A H5A 119.5
C6A C5A H5A 119.5
C1A C2A C3A 118(2)
C1A C2A H2A 120.8
C3A C2A H2A 120.8
C2A C1A C6A 119.4(19)
C2A C1A H1A 120.3
C6A C1A H1A 120.3
C2A C3A C4A 123(2)
C2A C3A H3A 118.3
C4A C3A H3A 118.3
C5A C6A C1A 120.9(16)
C5A C6A H6A 119.6
C1A C6A H6A 119.6
C5A C4A C3A 116.8(15)
C5A C4A H4A 121.6
C3A C4A H4A 121.6
C2D C1D C6D 124.9(15)
C2D C1D H1D 117.6
C6D C1D H1D 117.6
C6D C5D C4D 112(2)
C6D C5D H5D 124.0
C4D C5D H5D 124.0
C1D C6D C5D 120.1(19)
C1D C6D H6D 120.0
C5D C6D H6D 120.0
C5D C4D C3D 130(2)
C5D C4D H4D 115.2
C3D C4D H4D 115.2
C2D C3D C4D 114.8(15)
C2D C3D H3D 122.6
C4D C3D H3D 122.6
C3D C2D C1D 118.3(13)
C3D C2D H2D 120.8
C1D C2D H2D 120.8

loop_
_geom_bond_atom_site_label_1
_geom_bond_atom_site_label_2
_geom_bond_distance
Sc1 N4 2.2078(19)
Sc1 N6 2.2158(19)
Sc1 O1 2.2300(16)
Sc1 O2 2.2558(17)
Sc1 N8 2.2648(18)
Sc1 N2 2.2657(19)
Sc1 N1 2.3110(17)
O1 C32 1.242(3)
O2 C32 1.256(3)
N4 C9 1.334(3)
N4 N5 1.368(2)
N5 C11 1.338(3)
N5 B1 1.573(3)
N2 C6 1.333(3)
N2 N3 1.372(3)
N3 C8 1.339(3)
N3 B1 1.574(3)
N1 C5 1.361(3)
N1 C1 1.366(3)
N8 C15 1.339(3)
N8 N9 1.372(2)
N9 C17 1.339(3)
N9 B2 1.568(3)
N6 C12 1.341(3)
N6 N7 1.361(2)
N7 C14 1.345(3)
N7 B2 1.575(3)
C9 C10 1.377(3)
C9 H9 0.9500
C10 C11 1.374(3)
C10 H10 0.9500
C11 H11 0.9500
C6 C7 1.389(4)
C6 H6 0.9500
C7 C8 1.373(4)
C7 H7 0.9500
C8 H8 0.9500
C18 C19 1.394(3)
C18 C23 1.401(3)
C18 B1 1.616(3)
C23 C22 1.380(3)
C23 H23 0.9500
C22 C21 1.390(4)
C22 H22 0.9500
C21 C20 1.385(3)
C21 C24 1.511(3)
C20 C19 1.385(3)
C20 H20 0.9500
C19 H19 0.9500
C24 H24A 0.9800
C24 H24B 0.9800
C24 H24C 0.9800
C5 C4 1.390(3)
C5 B1 1.632(3)
C4 C3 1.378(3)
C4 H4 0.9500
C3 C2 1.374(3)
C3 H3 0.9500
C2 C1 1.389(3)
C2 H2 0.9500
C1 B2 1.627(3)
C31 C28 1.507(3)
C31 H31A 0.9800
C31 H31B 0.9800
C31 H31C 0.9800
C28 C27 1.385(4)
C28 C29 1.385(3)
C27 C26 1.386(3)
C27 H27 0.9500
C26 C25 1.401(3)
C26 H26 0.9500
C25 C30 1.393(3)
C25 B2 1.612(3)
C30 C29 1.386(3)
C30 H30 0.9500
C29 H29 0.9500
C15 C16 1.389(3)
C15 H15 0.9500
C16 C17 1.372(4)
C16 H16 0.9500
C17 H17 0.9500
C12 C13 1.375(4)
C12 H12 0.9500
C13 C14 1.374(3)
C13 H13 0.9500
C14 H14 0.9500
C32 H32 0.9500
C1B C6B 1.347(9)
C1B C2B 1.376(9)
C1B H1B 0.9500
C5C C6C 1.389(11)
C5C C4C 1.391(10)
C5C H5C 0.9500
C5B C6B 1.3721
C5B C4B 1.3787
C5B H5B 0.9500
C6B H6B 0.9500
C2B C3B 1.3676
C2B H2B 0.9500
C3B C4B 1.3695
C3B H3B 0.9500
C4B H4B 0.9500
C6C C1C 1.3785
C6C H6C 0.9500
C4C C3C 1.3644
C4C H4C 0.9500
C3C C2C 1.3681
C3C H3C 0.9500
C2C C1C 1.3687
C2C H2C 0.9500
C1C H1C 0.9500
C5A C4A 1.356(14)
C5A C6A 1.357(14)
C5A H5A 0.9500
C2A C1A 1.351(13)
C2A C3A 1.364(14)
C2A H2A 0.9500
C1A C6A 1.372(11)
C1A H1A 0.9500
C3A C4A 1.371(14)
C3A H3A 0.9500
C6A H6A 0.9500
C4A H4A 0.9500
C1D C2D 1.365(13)
C1D C6D 1.365(14)
C1D H1D 0.9500
C5D C6D 1.370(14)
C5D C4D 1.377(14)
C5D H5D 0.9500
C6D H6D 0.9500
C4D C3D 1.389(14)
C4D H4D 0.9500
C3D C2D 1.344(13)
C3D H3D 0.9500
C2D H2D 0.9500
